data_8106071
loop_
_publ_author_name
'Bertrand, Jean-Luc'
'Salas, Cristian O.'
'Brito, Iv\'an'

_publ_section_title
;
 Crystal structure of
 4-chloro-2-methyl-6-(4-(trifluoromethoxy)phenyl)pyrimidine, C12H8ClF3N2O
;
_journal_issue 1
_journal_name_full 'Zeitschrift f\"ur Kristallographie - New Crystal Structures'
_journal_page_first 127
_journal_page_last 128
_journal_paper_doi 10.1515/ncrs-2017-0215
_journal_volume 233
_journal_year 2018
_chemical_formula_moiety 'C12 H8 Cl F3 N2 O'
_chemical_formula_sum 'C12 H8 Cl F3 N2 O'
_chemical_formula_weight 288.65
_space_group_crystal_system tetragonal
_space_group_IT_number 82
_space_group_name_Hall 'I -4'
_space_group_name_H-M_alt 'I -4'
_atom_sites_solution_hydrogens geom
_atom_sites_solution_primary direct
_audit_update_record
;
2017-07-17 # Formatted by publCIF
;
_cell_angle_alpha 90
_cell_angle_beta 90
_cell_angle_gamma 90
_cell_formula_units_Z 8
_cell_length_a 23.280(6)
_cell_length_b 23.280(6)
_cell_length_c 4.7191(15)
_cell_measurement_reflns_used 1781
_cell_measurement_temperature 296(2)
_cell_measurement_theta_max 58.855
_cell_measurement_theta_min 5.374
_cell_volume 2557.6(12)
_computing_cell_refinement 'Bruker. APEX3, SAINT Bruker AXS Inc., Madison, Wisconsin,USA (2016)[5]'
_computing_data_collection 'Bruker. APEX3, SAINT Bruker AXS Inc., Madison, Wisconsin,USA (2016)[5]'
_computing_data_reduction 'Bruker. APEX3, SAINT Bruker AXS Inc., Madison, Wisconsin,USA (2016)[5]'
_computing_molecular_graphics 'Olex2 (Dolomanov et al., 2009)[7]'
_computing_publication_material 'PLATON (Spek, 2003) [8]'
_computing_structure_refinement 'ShelXL (Sheldrick, 2015) [6]'
_computing_structure_solution 'ShelXT (Sheldrick, 2015)[6] '
_diffrn_ambient_temperature 296.33
_diffrn_measured_fraction_theta_full 0.761
_diffrn_measured_fraction_theta_max 0.951
_diffrn_measurement_device_type 'Bruker D8-Venture I\mS'
_diffrn_measurement_method '\f and \w'
_diffrn_radiation_type CuK\a
_diffrn_radiation_wavelength 1.54178
_diffrn_reflns_av_R_equivalents 0.0703
_diffrn_reflns_av_unetI/netI 0.0993
_diffrn_reflns_Laue_measured_fraction_full 0.761
_diffrn_reflns_Laue_measured_fraction_max 0.951
_diffrn_reflns_limit_h_max 23
_diffrn_reflns_limit_h_min -20
_diffrn_reflns_limit_k_max 25
_diffrn_reflns_limit_k_min -17
_diffrn_reflns_limit_l_max 4
_diffrn_reflns_limit_l_min -4
_diffrn_reflns_number 2940
_diffrn_reflns_point_group_measured_fraction_full 0.650
_diffrn_reflns_point_group_measured_fraction_max 0.820
_diffrn_reflns_theta_full 67.679
_diffrn_reflns_theta_max 58.855
_diffrn_reflns_theta_min 5.374
_exptl_absorpt_coefficient_mu 2.962
_exptl_absorpt_correction_type multi-scan
_exptl_crystal_colour colourless
_exptl_crystal_density_diffrn 1.499
_exptl_crystal_description block
_exptl_crystal_F_000 1168
_exptl_crystal_size_max 0.13
_exptl_crystal_size_mid 0.13
_exptl_crystal_size_min 0.05
_exptl_transmission_factor_max 0.84
_exptl_transmission_factor_min 0.69
_refine_diff_density_max 0.206
_refine_diff_density_min -0.174
_refine_diff_density_rms 0.047
_refine_ls_abs_structure_details
;
 Flack x determined using 265 quotients [(I+)-(I-)]/[(I+)+(I-)]
 (Parsons and Flack (2004), Acta Cryst. A60, s61).
;
_refine_ls_abs_structure_Flack 0.07(4)
_refine_ls_extinction_coef .
_refine_ls_extinction_method none
_refine_ls_goodness_of_fit_ref 1.024
_refine_ls_hydrogen_treatment constr
_refine_ls_matrix_type full
_refine_ls_number_parameters 173
_refine_ls_number_reflns 1505
_refine_ls_number_restraints 0
_refine_ls_restrained_S_all 1.024
_refine_ls_R_factor_all 0.1204
_refine_ls_R_factor_gt 0.0700
_refine_ls_shift/su_max 0.003
_refine_ls_shift/su_mean 0.000
_refine_ls_structure_factor_coef Fsqd
_refine_ls_weighting_details 'w=1/[\s^2^(Fo^2^)+(0.0967P)^2^+0.7089P] where P=(Fo^2^+2Fc^2^)/3'
_refine_ls_weighting_scheme calc
_refine_ls_wR_factor_gt 0.1647
_refine_ls_wR_factor_ref 0.1933
_reflns_Friedel_coverage 0.507
_reflns_Friedel_fraction_full 0.504
_reflns_Friedel_fraction_max 0.644
_reflns_number_gt 931
_reflns_number_total 1505
_reflns_threshold_expression 'I > 2\s(I)'
_cod_data_source_file suppl_ncrs-2017-0215_suppl.cif
_cod_data_source_block shelx
_cod_original_cell_volume 2557.6(15)
_cod_database_code 8106071
_shelx_space_group_comment
;
The symmetry employed for this shelxl refinement is uniquely defined
by the following loop, which should always be used as a source of
symmetry information in preference to the above space-group names.
They are only intended as comments.
;
_reflns_friedel_fraction
;
is defined as the number of unique
 Friedel pairs measured divided by the number that would be
 possible theoretically, ignoring centric projections and
 systematic absences.
;
_olex2_refinement_description
;
1. Others
 Fixed Uiso: H1B(0.179) H1C(0.179) H1A(0.179) H4(0.106) H7(0.136) H8(0.144)
 H10(0.154) H11(0.133)
 Fixed X: H1B(0.7858) H1C(0.7408) H1A(0.7639) H4(0.5892) H7(0.7171) H8(0.7094)
 H10(0.5725) H11(0.5803)
 Fixed Y: H1B(0.5288) H1C(0.4925) H1A(0.5505) H4(0.6362) H7(0.7125) H8(0.8085)
 H10(0.8215) H11(0.7242)
 Fixed Z: H1B(0.7792) H1C(0.9496) H1A(1.0746) H4(0.4043) H7(1.0222) H8(1.1275)
 H10(0.6178) H11(0.5103)
;
_olex2_submission_special_instructions 'No special instructions were received'

loop_
_space_group_symop_operation_xyz
'x, y, z'
'-x, -y, z'
'y, -x, -z'
'-y, x, -z'
'x+1/2, y+1/2, z+1/2'
'-x+1/2, -y+1/2, z+1/2'
'y+1/2, -x+1/2, -z+1/2'
'-y+1/2, x+1/2, -z+1/2'

loop_
_atom_site_label
_atom_site_type_symbol
_atom_site_fract_x
_atom_site_fract_y
_atom_site_fract_z
_atom_site_U_iso_or_equiv
_atom_site_adp_type
_atom_site_occupancy
_atom_site_site_symmetry_order
_atom_site_calc_flag
_atom_site_refinement_flags_posn
_atom_site_refinement_flags_adp
_atom_site_refinement_flags_occupancy
_atom_site_disorder_assembly
_atom_site_disorder_group
Cl1 Cl 0.58916(11) 0.52207(10) 0.2176(7) 0.1145(12) Uani 1 1 d . . . . .
O1 O 0.6442(4) 0.8823(3) 0.949(4) 0.181(6) Uani 1 1 d . . . . .
F1 F 0.6130(3) 0.9653(3) 1.030(2) 0.166(3) Uani 1 1 d . . . . .
F2 F 0.5887(6) 0.9236(4) 0.663(3) 0.215(5) Uani 1 1 d . . . . .
F3 F 0.5547(4) 0.8953(4) 1.028(3) 0.186(4) Uani 1 1 d . . . . .
N1 N 0.6986(3) 0.6179(3) 0.815(2) 0.094(3) Uani 1 1 d . . . . .
N2 N 0.6733(4) 0.5322(3) 0.578(2) 0.093(3) Uani 1 1 d . . . . .
C1 C 0.7532(4) 0.5307(5) 0.904(3) 0.119(4) Uani 1 1 d . . . . .
H1B H 0.7858 0.5288 0.7792 0.179 Uiso 1 1 calc R U . . .
H1C H 0.7408 0.4925 0.9496 0.179 Uiso 1 1 calc R U . . .
H1A H 0.7639 0.5505 1.0746 0.179 Uiso 1 1 calc R U . . .
C2 C 0.7058(4) 0.5622(4) 0.762(3) 0.096(3) Uani 1 1 d . . . . .
C3 C 0.6554(3) 0.6462(4) 0.688(3) 0.086(3) Uani 1 1 d . . . . .
C4 C 0.6193(4) 0.6178(4) 0.496(3) 0.088(3) Uani 1 1 d . . . . .
H4 H 0.5892 0.6362 0.4043 0.106 Uiso 1 1 calc R U . . .
C5 C 0.6318(4) 0.5604(4) 0.453(3) 0.089(3) Uani 1 1 d . . . . .
C6 C 0.6498(4) 0.7085(4) 0.758(3) 0.091(3) Uani 1 1 d . . . . .
C7 C 0.6881(4) 0.7342(4) 0.940(3) 0.114(4) Uani 1 1 d . . . . .
H7 H 0.7171 0.7125 1.0222 0.136 Uiso 1 1 calc R U . . .
C8 C 0.6841(5) 0.7915(5) 1.000(3) 0.120(4) Uani 1 1 d . . . . .
H8 H 0.7094 0.8085 1.1275 0.144 Uiso 1 1 calc R U . . .
C9 C 0.6423(5) 0.8236(4) 0.871(4) 0.125(5) Uani 1 1 d . . . . .
C10 C 0.6020(5) 0.7994(4) 0.694(4) 0.128(5) Uani 1 1 d . . . . .
H10 H 0.5725 0.8215 0.6178 0.154 Uiso 1 1 calc R U . . .
C11 C 0.6064(4) 0.7413(4) 0.634(3) 0.111(4) Uani 1 1 d . . . . .
H11 H 0.5803 0.7242 0.5103 0.133 Uiso 1 1 calc R U . . .
C12 C 0.6041(9) 0.9153(7) 0.928(5) 0.137(5) Uani 1 1 d . . . . .

loop_
_atom_site_aniso_label
_atom_site_aniso_U_11
_atom_site_aniso_U_22
_atom_site_aniso_U_33
_atom_site_aniso_U_23
_atom_site_aniso_U_13
_atom_site_aniso_U_12
Cl1 0.127(2) 0.0955(17) 0.121(3) -0.0084(18) -0.021(2) -0.0074(13)
O1 0.121(6) 0.087(5) 0.337(18) -0.022(8) -0.018(8) 0.007(4)
F1 0.211(7) 0.103(5) 0.186(9) -0.031(6) -0.038(8) 0.001(4)
F2 0.348(16) 0.143(7) 0.153(11) 0.011(7) -0.061(11) -0.038(7)
F3 0.160(7) 0.169(7) 0.229(13) -0.044(8) 0.047(8) 0.001(6)
N1 0.075(4) 0.102(5) 0.106(8) -0.006(6) -0.001(5) -0.001(4)
N2 0.091(5) 0.091(5) 0.097(8) 0.012(5) 0.005(5) 0.007(4)
C1 0.103(7) 0.131(8) 0.123(12) 0.006(8) -0.021(7) 0.029(6)
C2 0.083(6) 0.098(7) 0.108(10) -0.008(8) 0.001(7) 0.004(5)
C3 0.065(5) 0.093(6) 0.099(9) 0.005(7) 0.017(6) -0.004(4)
C4 0.079(5) 0.087(6) 0.099(9) 0.002(6) -0.005(6) -0.009(5)
C5 0.083(6) 0.097(7) 0.086(9) 0.003(6) 0.002(6) -0.014(5)
C6 0.071(5) 0.086(5) 0.118(10) -0.012(7) 0.017(7) -0.011(4)
C7 0.096(7) 0.100(7) 0.145(13) -0.011(8) -0.009(8) -0.004(6)
C8 0.112(8) 0.107(8) 0.141(12) -0.025(8) -0.011(9) -0.008(6)
C9 0.097(7) 0.081(7) 0.195(17) -0.004(8) 0.000(9) -0.006(6)
C10 0.104(7) 0.097(7) 0.184(15) -0.011(9) -0.022(9) 0.005(6)
C11 0.094(6) 0.089(7) 0.150(13) -0.019(7) -0.018(7) 0.001(5)
C12 0.187(17) 0.114(12) 0.110(15) -0.014(11) -0.024(14) -0.027(10)

loop_
_atom_type_symbol
_atom_type_description
_atom_type_scat_dispersion_real
_atom_type_scat_dispersion_imag
_atom_type_scat_source
C C 0.0181 0.0091 'International Tables Vol C Tables 4.2.6.8 and 6.1.1.4'
H H 0.0000 0.0000 'International Tables Vol C Tables 4.2.6.8 and 6.1.1.4'
F F 0.0727 0.0534 'International Tables Vol C Tables 4.2.6.8 and 6.1.1.4'
N N 0.0311 0.0180 'International Tables Vol C Tables 4.2.6.8 and 6.1.1.4'
O O 0.0492 0.0322 'International Tables Vol C Tables 4.2.6.8 and 6.1.1.4'
Cl Cl 0.3639 0.7018 'International Tables Vol C Tables 4.2.6.8 and 6.1.1.4'

loop_
_geom_angle_atom_site_label_1
_geom_angle_atom_site_label_2
_geom_angle_atom_site_label_3
_geom_angle
_geom_angle_site_symmetry_1
_geom_angle_site_symmetry_3
C12 O1 C9 124.4(13) . .
C2 N1 C3 119.1(9) . .
C5 N2 C2 116.5(9) . .
H1B C1 H1C 109.5 . .
H1B C1 H1A 109.5 . .
H1C C1 H1A 109.5 . .
C2 C1 H1B 109.5 . .
C2 C1 H1C 109.5 . .
C2 C1 H1A 109.5 . .
N1 C2 N2 123.8(10) . .
N1 C2 C1 119.2(11) . .
N2 C2 C1 116.9(10) . .
N1 C3 C4 120.4(9) . .
N1 C3 C6 116.3(9) . .
C4 C3 C6 123.4(9) . .
C3 C4 H4 122.4 . .
C5 C4 C3 115.2(9) . .
C5 C4 H4 122.4 . .
N2 C5 Cl1 117.0(8) . .
N2 C5 C4 124.9(10) . .
C4 C5 Cl1 118.1(8) . .
C7 C6 C3 120.4(9) . .
C7 C6 C11 119.5(9) . .
C11 C6 C3 120.2(10) . .
C6 C7 H7 119.6 . .
C8 C7 C6 120.7(11) . .
C8 C7 H7 119.6 . .
C7 C8 H8 120.4 . .
C7 C8 C9 119.2(12) . .
C9 C8 H8 120.4 . .
C8 C9 O1 112.9(13) . .
C8 C9 C10 122.1(10) . .
C10 C9 O1 125.0(12) . .
C9 C10 H10 120.9 . .
C9 C10 C11 118.3(11) . .
C11 C10 H10 120.9 . .
C6 C11 H11 120.0 . .
C10 C11 C6 120.1(11) . .
C10 C11 H11 120.0 . .
O1 C12 F1 114.8(16) . .
O1 C12 F2 113(2) . .
O1 C12 F3 114.5(15) . .
F1 C12 F2 105.6(16) . .
F1 C12 F3 109.0(16) . .
F2 C12 F3 98.9(16) . .

loop_
_geom_bond_atom_site_label_1
_geom_bond_atom_site_label_2
_geom_bond_distance
_geom_bond_site_symmetry_2
Cl1 C5 1.736(11) .
O1 C9 1.416(13) .
O1 C12 1.214(18) .
F1 C12 1.278(15) .
F2 C12 1.312(19) .
F3 C12 1.328(18) .
N1 C2 1.330(11) .
N1 C3 1.345(12) .
N2 C2 1.346(13) .
N2 C5 1.307(12) .
C1 H1B 0.9600 .
C1 H1C 0.9600 .
C1 H1A 0.9600 .
C1 C2 1.486(15) .
C3 C4 1.401(13) .
C3 C6 1.493(12) .
C4 H4 0.9300 .
C4 C5 1.382(13) .
C6 C7 1.375(16) .
C6 C11 1.397(14) .
C7 H7 0.9300 .
C7 C8 1.366(14) .
C8 H8 0.9300 .
C8 C9 1.369(16) .
C9 C10 1.376(17) .
C10 H10 0.9300 .
C10 C11 1.386(13) .
C11 H11 0.9300 .

loop_
_geom_torsion_atom_site_label_1
_geom_torsion_atom_site_label_2
_geom_torsion_atom_site_label_3
_geom_torsion_atom_site_label_4
_geom_torsion
_geom_torsion_site_symmetry_1
_geom_torsion_site_symmetry_2
_geom_torsion_site_symmetry_3
_geom_torsion_site_symmetry_4
O1 C9 C10 C11 178.9(14) . . . .
N1 C3 C4 C5 0.2(14) . . . .
N1 C3 C6 C7 0.9(15) . . . .
N1 C3 C6 C11 179.6(10) . . . .
C2 N1 C3 C4 -1.7(15) . . . .
C2 N1 C3 C6 179.9(10) . . . .
C2 N2 C5 Cl1 -179.4(8) . . . .
C2 N2 C5 C4 -0.1(16) . . . .
C3 N1 C2 N2 2.5(17) . . . .
C3 N1 C2 C1 -179.5(10) . . . .
C3 C4 C5 Cl1 -179.9(7) . . . .
C3 C4 C5 N2 0.7(16) . . . .
C3 C6 C7 C8 178.7(11) . . . .
C3 C6 C11 C10 -178.8(12) . . . .
C4 C3 C6 C7 -177.4(11) . . . .
C4 C3 C6 C11 1.3(15) . . . .
C5 N2 C2 N1 -1.6(16) . . . .
C5 N2 C2 C1 -179.6(10) . . . .
C6 C3 C4 C5 178.4(9) . . . .
C6 C7 C8 C9 -2(2) . . . .
C7 C6 C11 C10 -0.1(19) . . . .
C7 C8 C9 O1 -178.6(14) . . . .
C7 C8 C9 C10 4(2) . . . .
C8 C9 C10 C11 -4(2) . . . .
C9 O1 C12 F1 174.8(16) . . . .
C9 O1 C12 F2 -64(2) . . . .
C9 O1 C12 F3 48(3) . . . .
C9 C10 C11 C6 2(2) . . . .
C11 C6 C7 C8 0.0(19) . . . .
C12 O1 C9 C8 -159.0(19) . . . .
C12 O1 C9 C10 18(3) . . . .

loop_
_publcif_info_datablock.id
_publcif_info_datablock.publ_exptl
_publcif_info_datablock.publ_geom
_publcif_info_datablock.structure
{aea2b7e0-d14e-42e2-932f-c06d3e6a769a} y y y

loop_
_publcif_info_exptl_table_extra_item
sin_theta_over_lambda_max

loop_
_publcif_info_tables.block_id
_publcif_info_tables.reference_item
{aea2b7e0-d14e-42e2-932f-c06d3e6a769a} '_publcif_info_datablock.publ_exptl'

loop_
_publcif_info_cif.paper_type
EE
;
;
